data_4061635
loop_
_publ_author_name
'Vicente, Jos\'e'
'Abad, Jos\'e-Antonio'
'L\'opez, Joaqu\'in'
'Jones, Peter G.'
'N\'ajera, Carmen'
'Botella-Segura, Luis'

_publ_section_title
;
 Synthesis and reactivity of ortho-palladated arylureas. Synthesis and
 catalytic activity of a C,N,C pincer complex. Stiochiometric syntheses
 of some N-heterocycles.
;
_journal_name_full Organometallics
_journal_paper_doi 10.1021/om050451y
_journal_year 2005
_chemical_formula_sum 'C31 H37 F3 N4 O6 Pd S'
_chemical_formula_weight 757.11
_space_group_IT_number 2
_symmetry_cell_setting triclinic
_symmetry_space_group_name_Hall '-P 1'
_symmetry_space_group_name_H-M 'P -1'
_cell_angle_alpha 96.519(4)
_cell_angle_beta 94.892(4)
_cell_angle_gamma 105.625(4)
_cell_formula_units_Z 2
_cell_length_a 11.2565(6)
_cell_length_b 12.1297(6)
_cell_length_c 12.7493(6)
_cell_measurement_temperature 133(2)
_cell_volume 1653.34(14)
_diffrn_ambient_temperature 133(2)
_exptl_crystal_density_diffrn 1.521
_cod_database_code 4061635

loop_
_symmetry_equiv_pos_as_xyz
'x, y, z'
'-x, -y, -z'

loop_
_atom_site_label
_atom_site_type_symbol
_atom_site_fract_x
_atom_site_fract_y
_atom_site_fract_z
_atom_site_U_iso_or_equiv
_atom_site_adp_type
_atom_site_occupancy
_atom_site_symmetry_multiplicity
_atom_site_calc_flag
_atom_site_refinement_flags
_atom_site_disorder_assembly
_atom_site_disorder_group
Pd Pd 0.551216(7) 0.849684(7) 0.682924(6) 0.01650(3) Uani 1 1 d . . .
N1 N 0.63732(11) 1.02400(9) 0.72133(9) 0.0268(2) Uani 1 1 d . . .
N2 N 0.73044(10) 0.83622(9) 0.64951(9) 0.0241(2) Uani 1 1 d . . .
N3 N 0.37172(10) 0.58624(9) 0.75439(8) 0.02180(19) Uani 1 1 d . . .
H03 H 0.3142(16) 0.5380(15) 0.7649(13) 0.030(4) Uiso 1 1 d . . .
N4 N 0.30553(10) 0.53019(9) 0.57673(8) 0.0232(2) Uani 1 1 d . . .
H04 H 0.2431(16) 0.4880(15) 0.5965(13) 0.030(4) Uiso 1 1 d . . .
O1 O 0.48087(8) 0.67722(7) 0.62975(7) 0.02273(17) Uani 1 1 d . . .
O2 O 0.30756(9) 0.98117(9) 0.62632(8) 0.0305(2) Uani 1 1 d . . .
O3 O 0.20457(9) 0.79243(9) 0.61359(7) 0.0292(2) Uani 1 1 d . . .
C1 C 0.59989(17) 1.08360(13) 0.81581(13) 0.0391(3) Uani 1 1 d . . .
H1A H 0.6523 1.1638 0.8313 0.047 Uiso 1 1 calc R . .
H1B H 0.6100 1.0436 0.8772 0.047 Uiso 1 1 calc R . .
H1C H 0.5127 1.0827 0.8014 0.047 Uiso 1 1 calc R . .
C2 C 0.61640(15) 1.08523(12) 0.62954(12) 0.0352(3) Uani 1 1 d . . .
H2A H 0.5284 1.0826 0.6178 0.042 Uiso 1 1 calc R . .
H2B H 0.6397 1.0474 0.5656 0.042 Uiso 1 1 calc R . .
H2C H 0.6673 1.1660 0.6448 0.042 Uiso 1 1 calc R . .
C3 C 0.77228(14) 1.03206(13) 0.74511(14) 0.0393(3) Uani 1 1 d . . .
H3A H 0.7872 1.0071 0.8151 0.047 Uiso 1 1 calc R . .
H3B H 0.8226 1.1134 0.7485 0.047 Uiso 1 1 calc R . .
C4 C 0.81157(13) 0.95660(13) 0.66017(15) 0.0382(3) Uani 1 1 d . . .
H4A H 0.8054 0.9866 0.5915 0.046 Uiso 1 1 calc R . .
H4B H 0.8991 0.9580 0.6794 0.046 Uiso 1 1 calc R . .
C5 C 0.77333(13) 0.77294(14) 0.73091(12) 0.0336(3) Uani 1 1 d . . .
H5A H 0.7191 0.6935 0.7216 0.040 Uiso 1 1 calc R . .
H5B H 0.7705 0.8118 0.8020 0.040 Uiso 1 1 calc R . .
H5C H 0.8588 0.7717 0.7230 0.040 Uiso 1 1 calc R . .
C6 C 0.73071(13) 0.77495(14) 0.54294(12) 0.0336(3) Uani 1 1 d . . .
H6A H 0.7002 0.8153 0.4888 0.040 Uiso 1 1 calc R . .
H6B H 0.6765 0.6957 0.5362 0.040 Uiso 1 1 calc R . .
H6C H 0.8155 0.7731 0.5329 0.040 Uiso 1 1 calc R . .
C11 C 0.45185(10) 0.65442(10) 0.84536(9) 0.0192(2) Uani 1 1 d . . .
C12 C 0.44539(10) 0.76605(10) 0.87977(9) 0.0182(2) Uani 1 1 d . . .
C13 C 0.52197(12) 0.82762(11) 0.97126(10) 0.0246(2) Uani 1 1 d . . .
H13 H 0.5191 0.9037 0.9958 0.029 Uiso 1 1 calc R . .
C14 C 0.60226(13) 0.77976(12) 1.02705(11) 0.0298(3) Uani 1 1 d . . .
H14 H 0.6541 0.8234 1.0889 0.036 Uiso 1 1 calc R . .
C15 C 0.60709(13) 0.66860(12) 0.99287(11) 0.0297(3) Uani 1 1 d . . .
H15 H 0.6615 0.6355 1.0313 0.036 Uiso 1 1 calc R . .
C16 C 0.53160(12) 0.60610(11) 0.90199(10) 0.0255(2) Uani 1 1 d . . .
H16 H 0.5343 0.5298 0.8782 0.031 Uiso 1 1 calc R . .
C17 C 0.35652(10) 0.81603(10) 0.82010(9) 0.0183(2) Uani 1 1 d . . .
C18 C 0.38712(11) 0.85526(10) 0.72867(9) 0.0188(2) Uani 1 1 d . . .
C19 C 0.29779(11) 0.88677(11) 0.65364(9) 0.0213(2) Uani 1 1 d . . .
C20 C 0.10975(14) 0.80789(16) 0.53749(13) 0.0409(4) Uani 1 1 d . . .
H20A H 0.0834 0.8752 0.5648 0.049 Uiso 1 1 calc R . .
H20B H 0.0383 0.7387 0.5261 0.049 Uiso 1 1 calc R . .
H20C H 0.1433 0.8202 0.4699 0.049 Uiso 1 1 calc R . .
C21 C 0.29547(12) 0.54073(10) 0.46669(9) 0.0224(2) Uani 1 1 d . . .
C22 C 0.39727(13) 0.58100(12) 0.41302(10) 0.0281(3) Uani 1 1 d . . .
H22 H 0.4790 0.6039 0.4499 0.034 Uiso 1 1 calc R . .
C23 C 0.37867(14) 0.58760(12) 0.30461(11) 0.0303(3) Uani 1 1 d . . .
H23 H 0.4485 0.6176 0.2689 0.036 Uiso 1 1 calc R . .
C24 C 0.26114(14) 0.55161(12) 0.24742(10) 0.0307(3) Uani 1 1 d . . .
C25 C 0.16063(14) 0.50853(13) 0.30219(11) 0.0317(3) Uani 1 1 d . . .
H25 H 0.0793 0.4819 0.2645 0.038 Uiso 1 1 calc R . .
C26 C 0.17664(12) 0.50372(12) 0.41056(10) 0.0272(2) Uani 1 1 d . . .
H26 H 0.1066 0.4752 0.4465 0.033 Uiso 1 1 calc R . .
C27 C 0.24186(17) 0.56048(16) 0.13029(12) 0.0419(4) Uani 1 1 d . . .
H27A H 0.3213 0.5996 0.1071 0.050 Uiso 1 1 calc R . .
H27B H 0.1823 0.6049 0.1180 0.050 Uiso 1 1 calc R . .
H27C H 0.2095 0.4827 0.0898 0.050 Uiso 1 1 calc R . .
C28 C 0.38920(11) 0.60271(10) 0.65350(9) 0.0195(2) Uani 1 1 d . . .
C31 C 0.23958(11) 0.81499(10) 0.86649(9) 0.0196(2) Uani 1 1 d . . .
C32 C 0.18807(12) 0.90770(11) 0.86388(10) 0.0252(2) Uani 1 1 d . . .
H32 H 0.2279 0.9722 0.8313 0.030 Uiso 1 1 calc R . .
C33 C 0.07915(13) 0.90650(13) 0.90847(11) 0.0315(3) Uani 1 1 d . . .
H33 H 0.0453 0.9701 0.9060 0.038 Uiso 1 1 calc R . .
C34 C 0.01966(13) 0.81314(14) 0.95642(11) 0.0325(3) Uani 1 1 d . . .
H34 H -0.0547 0.8125 0.9867 0.039 Uiso 1 1 calc R . .
C35 C 0.06977(13) 0.72050(13) 0.95972(11) 0.0318(3) Uani 1 1 d . . .
H35 H 0.0293 0.6562 0.9923 0.038 Uiso 1 1 calc R . .
C36 C 0.17869(12) 0.72139(12) 0.91569(10) 0.0264(3) Uani 1 1 d . . .
H36 H 0.2124 0.6578 0.9189 0.032 Uiso 1 1 calc R . .
S S 0.08852(3) 0.33789(3) 0.74764(3) 0.02430(6) Uani 1 1 d . . .
O4 O 0.09794(9) 0.37933(9) 0.64558(8) 0.0340(2) Uani 1 1 d . . .
O5 O -0.03543(9) 0.29163(9) 0.77215(9) 0.0334(2) Uani 1 1 d . . .
O6 O 0.17607(10) 0.41237(9) 0.83333(8) 0.0345(2) Uani 1 1 d . . .
C99 C 0.14620(12) 0.21100(12) 0.72792(10) 0.0266(2) Uani 1 1 d . . .
F1 F 0.08349(8) 0.13722(8) 0.64272(7) 0.03646(19) Uani 1 1 d . . .
F2 F 0.13321(9) 0.15347(8) 0.81170(7) 0.0386(2) Uani 1 1 d . . .
F3 F 0.26609(8) 0.24047(8) 0.71423(7) 0.0384(2) Uani 1 1 d . . .

loop_
_atom_site_aniso_label
_atom_site_aniso_U_11
_atom_site_aniso_U_22
_atom_site_aniso_U_33
_atom_site_aniso_U_23
_atom_site_aniso_U_13
_atom_site_aniso_U_12
Pd 0.01585(4) 0.01475(4) 0.01778(4) 0.00205(3) 0.00406(3) 0.00192(3)
N1 0.0301(5) 0.0176(5) 0.0300(5) 0.0010(4) 0.0088(4) 0.0017(4)
N2 0.0184(5) 0.0232(5) 0.0299(5) 0.0051(4) 0.0064(4) 0.0031(4)
N3 0.0225(5) 0.0174(5) 0.0211(5) 0.0018(4) 0.0018(4) -0.0013(4)
N4 0.0236(5) 0.0200(5) 0.0205(5) 0.0028(4) 0.0012(4) -0.0025(4)
O1 0.0225(4) 0.0180(4) 0.0238(4) -0.0008(3) 0.0070(3) -0.0006(3)
O2 0.0327(5) 0.0299(5) 0.0335(5) 0.0140(4) 0.0048(4) 0.0128(4)
O3 0.0253(4) 0.0330(5) 0.0271(5) 0.0095(4) -0.0033(4) 0.0043(4)
C1 0.0533(9) 0.0219(6) 0.0366(8) -0.0063(6) 0.0154(7) 0.0028(6)
C2 0.0449(8) 0.0221(6) 0.0407(8) 0.0113(6) 0.0164(6) 0.0066(6)
C3 0.0273(7) 0.0237(7) 0.0561(10) -0.0039(6) 0.0018(6) -0.0062(5)
C4 0.0217(6) 0.0267(7) 0.0630(10) 0.0078(7) 0.0143(6) -0.0020(5)
C5 0.0249(6) 0.0381(8) 0.0402(8) 0.0105(6) 0.0023(5) 0.0113(6)
C6 0.0286(7) 0.0411(8) 0.0338(7) 0.0017(6) 0.0127(5) 0.0129(6)
C11 0.0195(5) 0.0184(5) 0.0182(5) 0.0021(4) 0.0022(4) 0.0033(4)
C12 0.0193(5) 0.0203(5) 0.0162(5) 0.0041(4) 0.0038(4) 0.0063(4)
C13 0.0311(6) 0.0227(6) 0.0196(5) -0.0004(4) -0.0001(5) 0.0095(5)
C14 0.0329(7) 0.0302(7) 0.0235(6) -0.0001(5) -0.0071(5) 0.0087(5)
C15 0.0322(7) 0.0312(7) 0.0275(6) 0.0057(5) -0.0043(5) 0.0139(5)
C16 0.0300(6) 0.0219(6) 0.0264(6) 0.0043(5) 0.0019(5) 0.0109(5)
C17 0.0185(5) 0.0186(5) 0.0188(5) 0.0033(4) 0.0033(4) 0.0062(4)
C18 0.0186(5) 0.0189(5) 0.0195(5) 0.0035(4) 0.0035(4) 0.0053(4)
C19 0.0210(5) 0.0268(6) 0.0189(5) 0.0065(4) 0.0068(4) 0.0088(4)
C20 0.0255(7) 0.0566(10) 0.0371(8) 0.0188(7) -0.0070(6) 0.0038(7)
C21 0.0273(6) 0.0177(5) 0.0208(5) 0.0012(4) 0.0010(4) 0.0053(4)
C22 0.0285(6) 0.0293(6) 0.0233(6) 0.0012(5) 0.0032(5) 0.0037(5)
C23 0.0383(7) 0.0292(7) 0.0240(6) 0.0034(5) 0.0072(5) 0.0094(6)
C24 0.0446(8) 0.0304(7) 0.0230(6) 0.0035(5) 0.0023(5) 0.0214(6)
C25 0.0342(7) 0.0352(7) 0.0278(6) 0.0016(5) -0.0048(5) 0.0171(6)
C26 0.0264(6) 0.0281(6) 0.0271(6) 0.0026(5) 0.0006(5) 0.0087(5)
C27 0.0564(10) 0.0543(10) 0.0247(7) 0.0083(6) 0.0023(6) 0.0319(8)
C28 0.0199(5) 0.0156(5) 0.0218(5) 0.0009(4) 0.0026(4) 0.0036(4)
C31 0.0202(5) 0.0243(6) 0.0159(5) 0.0046(4) 0.0043(4) 0.0077(4)
C32 0.0284(6) 0.0244(6) 0.0263(6) 0.0058(5) 0.0095(5) 0.0102(5)
C33 0.0321(7) 0.0363(7) 0.0337(7) 0.0081(6) 0.0128(5) 0.0186(6)
C34 0.0263(6) 0.0483(8) 0.0290(6) 0.0115(6) 0.0117(5) 0.0159(6)
C35 0.0282(6) 0.0410(8) 0.0311(7) 0.0177(6) 0.0115(5) 0.0106(6)
C36 0.0262(6) 0.0315(7) 0.0264(6) 0.0136(5) 0.0087(5) 0.0110(5)
S 0.02070(13) 0.02097(14) 0.02983(15) 0.00920(11) 0.00300(11) 0.00123(11)
O4 0.0276(5) 0.0354(5) 0.0366(5) 0.0205(4) -0.0003(4) -0.0002(4)
O5 0.0243(5) 0.0283(5) 0.0497(6) 0.0127(4) 0.0130(4) 0.0054(4)
O6 0.0373(5) 0.0253(5) 0.0338(5) 0.0023(4) 0.0001(4) -0.0010(4)
C99 0.0226(6) 0.0288(6) 0.0274(6) 0.0067(5) 0.0025(5) 0.0045(5)
F1 0.0351(4) 0.0316(4) 0.0367(4) -0.0032(4) 0.0017(4) 0.0035(4)
F2 0.0465(5) 0.0376(5) 0.0396(5) 0.0200(4) 0.0084(4) 0.0185(4)
F3 0.0221(4) 0.0483(5) 0.0443(5) 0.0043(4) 0.0060(3) 0.0094(4)

loop_
_geom_bond_atom_site_label_1
_geom_bond_atom_site_label_2
_geom_bond_distance
_geom_bond_site_symmetry_2
_geom_bond_publ_flag
Pd C18 1.9997(11) . ?
Pd O1 2.0388(9) . ?
Pd N1 2.0567(11) . ?
Pd N2 2.1416(10) . ?
N1 C1 1.4847(17) . ?
N1 C2 1.4903(18) . ?
N1 C3 1.4980(19) . ?
N2 C6 1.4734(18) . ?
N2 C5 1.4814(18) . ?
N2 C4 1.4833(17) . ?
N3 C28 1.3466(15) . ?
N3 C11 1.4300(15) . ?
N4 C28 1.3490(15) . ?
N4 C21 1.4209(15) . ?
O1 C28 1.2595(14) . ?
O2 C19 1.2140(15) . ?
O3 C19 1.3418(16) . ?
O3 C20 1.4451(16) . ?
C3 C4 1.510(2) . ?
C11 C16 1.3927(16) . ?
C11 C12 1.3981(16) . ?
C12 C13 1.3948(16) . ?
C12 C17 1.4995(15) . ?
C13 C14 1.3880(18) . ?
C14 C15 1.3860(19) . ?
C15 C16 1.3873(19) . ?
C17 C18 1.3453(15) . ?
C17 C31 1.4860(15) . ?
C18 C19 1.4826(16) . ?
C21 C22 1.3886(18) . ?
C21 C26 1.3940(18) . ?
C22 C23 1.3947(18) . ?
C23 C24 1.387(2) . ?
C24 C25 1.393(2) . ?
C24 C27 1.5108(19) . ?
C25 C26 1.3880(19) . ?
C31 C32 1.3994(16) . ?
C31 C36 1.4028(16) . ?
C32 C33 1.3920(17) . ?
C33 C34 1.387(2) . ?
C34 C35 1.389(2) . ?
C35 C36 1.3893(18) . ?
S O5 1.4323(10) . ?
S O6 1.4469(11) . ?
S O4 1.4493(10) . ?
S C99 1.8255(14) . ?
C99 F3 1.3319(15) . ?
C99 F1 1.3369(16) . ?
C99 F2 1.3379(15) . ?
